data_1550012
loop_
_publ_author_name
'K\"ogel, Julius F'
'Timoshkin, Alexey Y.'
'Schr\"oder, Artem'
'Lork, Enno'
'Beckmann, Jens'

_publ_section_title
;
 Al(OCArF3)<sub>3</sub> - a thermally stable Lewis superacid.
;
_journal_issue 43
_journal_name_full 'Chemical science'
_journal_page_first 8178
_journal_page_last 8183
_journal_paper_doi 10.1039/c8sc02981d
_journal_volume 9
_journal_year 2018
_chemical_formula_moiety 'C57 Al F46 O3, C16 H36 N'
_chemical_formula_sum 'C73 H36 Al F46 N O3'
_chemical_formula_weight 1876.01
_space_group_crystal_system triclinic
_space_group_IT_number 2
_space_group_name_Hall '-P 1'
_space_group_name_H-M_alt 'P -1'
_symmetry_space_group_name_Hall '-P 1'
_symmetry_space_group_name_H-M 'P -1'
_atom_sites_solution_hydrogens geom
_atom_sites_solution_primary iterative
_audit_creation_date 2018-08-03
_audit_creation_method
;
Olex2 1.2
(compiled 2018.05.29 svn.r3508 for OlexSys, GUI svn.r5506)
;
_audit_update_record
;
2018-08-24 deposited with the CCDC.
2018-10-02 downloaded from the CCDC.
;
_cell_angle_alpha 71.8670(10)
_cell_angle_beta 75.4450(10)
_cell_angle_gamma 63.6220(10)
_cell_formula_units_Z 2
_cell_length_a 13.3297(5)
_cell_length_b 14.3059(4)
_cell_length_c 22.5568(8)
_cell_measurement_reflns_used 9904
_cell_measurement_temperature 100.0
_cell_measurement_theta_max 27.88
_cell_measurement_theta_min 2.67
_cell_volume 3629.8(2)
_computing_molecular_graphics 'Olex2 (Dolomanov et al., 2009)'
_computing_publication_material 'Olex2 (Dolomanov et al., 2009)'
_computing_structure_refinement 'ShelXL (Sheldrick, 2015)'
_computing_structure_solution 'olex2.solve (Bourhis et al., 2015)'
_diffrn_ambient_temperature 100.0
_diffrn_detector_area_resol_mean 7.9
_diffrn_detector_type 'CCD area detector'
_diffrn_measured_fraction_theta_full 0.999
_diffrn_measured_fraction_theta_max 0.994
_diffrn_measurement_device 'three-circle diffractometer'
_diffrn_measurement_device_type 'Bruker APEX-II CCD'
_diffrn_measurement_method '\f and \w scans'
_diffrn_radiation_type MoK\a
_diffrn_radiation_wavelength 0.71073
_diffrn_reflns_av_R_equivalents 0.0415
_diffrn_reflns_av_unetI/netI 0.0231
_diffrn_reflns_Laue_measured_fraction_full 0.999
_diffrn_reflns_Laue_measured_fraction_max 0.994
_diffrn_reflns_limit_h_max 17
_diffrn_reflns_limit_h_min -17
_diffrn_reflns_limit_k_max 19
_diffrn_reflns_limit_k_min -18
_diffrn_reflns_limit_l_max 30
_diffrn_reflns_limit_l_min -30
_diffrn_reflns_number 195049
_diffrn_reflns_point_group_measured_fraction_full 0.999
_diffrn_reflns_point_group_measured_fraction_max 0.994
_diffrn_reflns_theta_full 25.242
_diffrn_reflns_theta_max 28.383
_diffrn_reflns_theta_min 2.338
_diffrn_standards_number 0
_exptl_absorpt_coefficient_mu 0.197
_exptl_absorpt_correction_T_max 0.7456
_exptl_absorpt_correction_T_min 0.6681
_exptl_absorpt_correction_type multi-scan
_exptl_absorpt_process_details
'SADABS-2016/2 (Bruker,2016/2) was used for absorption correction. wR2(int) was 0.1322 before and 0.0560 after correction. The Ratio of minimum to maximum transmission is 0.8961. The \l/2 correction factor is Not present.'
_exptl_crystal_colour colourless
_exptl_crystal_colour_primary colourless
_exptl_crystal_density_diffrn 1.716
_exptl_crystal_description block
_exptl_crystal_F_000 1864
_exptl_crystal_recrystallization_method 'Re-crystallisation from solvent: Dichloromethane / Hexane'
_exptl_crystal_size_max 0.3
_exptl_crystal_size_mid 0.3
_exptl_crystal_size_min 0.1
_refine_diff_density_max 0.491
_refine_diff_density_min -0.369
_refine_diff_density_rms 0.059
_refine_ls_extinction_method none
_refine_ls_goodness_of_fit_ref 1.054
_refine_ls_hydrogen_treatment constr
_refine_ls_matrix_type full
_refine_ls_number_parameters 1121
_refine_ls_number_reflns 18093
_refine_ls_number_restraints 0
_refine_ls_restrained_S_all 1.054
_refine_ls_R_factor_all 0.0559
_refine_ls_R_factor_gt 0.0389
_refine_ls_shift/su_max 0.001
_refine_ls_shift/su_mean 0.000
_refine_ls_structure_factor_coef Fsqd
_refine_ls_weighting_details 'w=1/[\s^2^(Fo^2^)+(0.0292P)^2^+3.5278P] where P=(Fo^2^+2Fc^2^)/3'
_refine_ls_weighting_scheme calc
_refine_ls_wR_factor_gt 0.0839
_refine_ls_wR_factor_ref 0.0906
_reflns_Friedel_coverage 0.000
_reflns_number_gt 14442
_reflns_number_total 18093
_reflns_threshold_expression 'I > 2\s(I)'
_cod_data_source_file c8sc02981d2.cif
_cod_data_source_block koegelj180608_0m
_cod_depositor_comments 'Adding full bibliography for 1550001--1550014.cif.'
_cod_database_code 1550012
_shelx_shelxl_version_number 2016/4
_shelx_space_group_comment
;
The symmetry employed for this shelxl refinement is uniquely defined
by the following loop, which should always be used as a source of
symmetry information in preference to the above space-group names.
They are only intended as comments.
;
_shelx_estimated_absorpt_t_max 0.981
_shelx_estimated_absorpt_t_min 0.943
_olex2_refinement_description
;
1. Fixed Uiso
 At 1.2 times of:
  All C(H,H) groups
 At 1.5 times of:
  All C(H,H,H) groups
2.a Secondary CH2 refined with riding coordinates:
 C100(H10A,H10B), C101(H10C,H10D), C102(H10E,H10F), C104(H10J,H10K), C105(H10L,
 H10M), C106(H10N,H10O), C108(H10S,H10T), C109(H10U,H10V), C112(H11D,H11E),
 C113(H11F,H11G), C114(H11H,H11I), C110(H11M,H11N)
2.b Idealised Me refined as rotating group:
 C103(H10G,H10H,H10I), C107(H10P,H10Q,H10R), C111(H11A,H11B,H11C), C115(H11J,
 H11K,H11L)
;
_olex2_submission_special_instructions 'No special instructions were received'

loop_
_space_group_symop_operation_xyz
'x, y, z'
'-x, -y, -z'

loop_
_atom_site_label
_atom_site_type_symbol
_atom_site_fract_x
_atom_site_fract_y
_atom_site_fract_z
_atom_site_U_iso_or_equiv
_atom_site_adp_type
_atom_site_occupancy
_atom_site_site_symmetry_order
_atom_site_calc_flag
_atom_site_refinement_flags_posn
_atom_site_disorder_assembly
_atom_site_disorder_group
Al1 Al 0.71954(4) 0.32640(4) 0.74005(2) 0.01081(9) Uani 1 1 d . . .
F1 F 0.84095(8) 0.23975(7) 0.76862(4) 0.01634(19) Uani 1 1 d . . .
F11 F 0.70936(8) 0.05197(7) 0.81056(4) 0.01775(19) Uani 1 1 d . . .
F12 F 0.66045(9) -0.06804(8) 0.91974(5) 0.0211(2) Uani 1 1 d . . .
F13 F 0.44011(9) -0.02972(8) 0.97017(5) 0.0236(2) Uani 1 1 d . . .
F14 F 0.27258(9) 0.13617(9) 0.90897(5) 0.0301(3) Uani 1 1 d . . .
F15 F 0.31701(8) 0.26161(8) 0.80123(5) 0.0222(2) Uani 1 1 d . . .
F21 F 0.42931(8) 0.14427(8) 0.70817(5) 0.0188(2) Uani 1 1 d . . .
F22 F 0.50542(9) 0.00077(8) 0.63813(5) 0.0243(2) Uani 1 1 d . . .
F23 F 0.72308(10) -0.06378(8) 0.58027(5) 0.0266(2) Uani 1 1 d . . .
F24 F 0.86525(9) 0.01027(8) 0.60034(5) 0.0249(2) Uani 1 1 d . . .
F25 F 0.79642(8) 0.14374(8) 0.67403(5) 0.0190(2) Uani 1 1 d . . .
F31 F 0.47451(8) 0.30669(7) 0.60887(4) 0.01614(19) Uani 1 1 d . . .
F32 F 0.33501(9) 0.50253(8) 0.56622(5) 0.0240(2) Uani 1 1 d . . .
F33 F 0.23623(9) 0.64899(8) 0.63935(5) 0.0248(2) Uani 1 1 d . . .
F34 F 0.28293(9) 0.58859(8) 0.76008(5) 0.0262(2) Uani 1 1 d . . .
F35 F 0.42367(8) 0.39006(8) 0.80510(4) 0.0199(2) Uani 1 1 d . . .
F41 F 0.68227(9) 0.59771(8) 0.70880(4) 0.0222(2) Uani 1 1 d . . .
F42 F 0.69141(10) 0.78310(8) 0.69213(5) 0.0294(2) Uani 1 1 d . . .
F43 F 0.66425(11) 0.86645(9) 0.79105(5) 0.0326(3) Uani 1 1 d . . .
F44 F 0.62551(10) 0.75407(9) 0.91077(5) 0.0298(3) Uani 1 1 d . . .
F45 F 0.61365(9) 0.56529(8) 0.93007(4) 0.0224(2) Uani 1 1 d . . .
F51 F 0.42313(9) 0.63503(8) 0.85353(5) 0.0269(2) Uani 1 1 d . . .
F52 F 0.24028(10) 0.60452(9) 0.91510(6) 0.0378(3) Uani 1 1 d . . .
F53 F 0.24805(10) 0.40361(10) 0.97211(6) 0.0379(3) Uani 1 1 d . . .
F54 F 0.44674(10) 0.23130(9) 0.96127(5) 0.0291(2) Uani 1 1 d . . .
F55 F 0.63285(9) 0.25825(7) 0.89759(5) 0.0209(2) Uani 1 1 d . . .
F61 F 0.66775(8) 0.34628(8) 0.97623(4) 0.0205(2) Uani 1 1 d . . .
F62 F 0.86131(9) 0.23371(9) 1.02121(5) 0.0274(2) Uani 1 1 d . . .
F63 F 1.05920(10) 0.21961(11) 0.94720(6) 0.0441(3) Uani 1 1 d . . .
F64 F 1.05944(9) 0.31570(11) 0.82165(5) 0.0373(3) Uani 1 1 d . . .
F65 F 0.86656(8) 0.42753(8) 0.77335(4) 0.0204(2) Uani 1 1 d . . .
F71 F 0.97537(8) 0.23313(7) 0.65338(4) 0.01597(19) Uani 1 1 d . . .
F72 F 1.14653(8) 0.21840(8) 0.70101(5) 0.0219(2) Uani 1 1 d . . .
F73 F 1.17346(9) 0.39893(9) 0.69645(5) 0.0263(2) Uani 1 1 d . . .
F74 F 1.02220(9) 0.59413(8) 0.64479(5) 0.0260(2) Uani 1 1 d . . .
F75 F 0.84623(8) 0.61315(7) 0.60108(4) 0.0180(2) Uani 1 1 d . . .
F81 F 1.02469(8) 0.33435(8) 0.52668(5) 0.0189(2) Uani 1 1 d . . .
F82 F 1.06842(8) 0.20419(8) 0.45398(5) 0.0230(2) Uani 1 1 d . . .
F83 F 0.90583(9) 0.15044(8) 0.44009(5) 0.0261(2) Uani 1 1 d . . .
F84 F 0.69236(9) 0.23446(9) 0.50128(5) 0.0248(2) Uani 1 1 d . . .
F85 F 0.64471(8) 0.36662(8) 0.57469(5) 0.0195(2) Uani 1 1 d . . .
F91 F 0.85414(8) 0.54085(7) 0.48731(4) 0.01739(19) Uani 1 1 d . . .
F92 F 0.71432(9) 0.72663(8) 0.42440(4) 0.0225(2) Uani 1 1 d . . .
F93 F 0.50103(9) 0.82962(8) 0.48023(5) 0.0258(2) Uani 1 1 d . . .
F94 F 0.42849(8) 0.73439(8) 0.59737(5) 0.0246(2) Uani 1 1 d . . .
F95 F 0.55685(8) 0.54665(8) 0.65709(4) 0.0190(2) Uani 1 1 d . . .
O1 O 0.63485(9) 0.25828(9) 0.75105(5) 0.0142(2) Uani 1 1 d . . .
O2 O 0.65791(10) 0.42719(9) 0.78173(5) 0.0150(2) Uani 1 1 d . . .
O3 O 0.74182(9) 0.37754(9) 0.66027(5) 0.0133(2) Uani 1 1 d . . .
C1 C 0.55688(13) 0.23196(12) 0.73841(7) 0.0125(3) Uani 1 1 d . . .
C2 C 0.64952(14) 0.45615(12) 0.83588(7) 0.0142(3) Uani 1 1 d . . .
C3 C 0.79725(13) 0.42163(12) 0.60720(7) 0.0117(3) Uani 1 1 d . . .
C10 C 0.51601(13) 0.16694(12) 0.80170(7) 0.0131(3) Uani 1 1 d . . .
C11 C 0.59967(13) 0.07945(12) 0.83451(7) 0.0136(3) Uani 1 1 d . . .
C12 C 0.57620(14) 0.01421(12) 0.89070(7) 0.0151(3) Uani 1 1 d . . .
C13 C 0.46538(15) 0.03320(13) 0.91615(7) 0.0170(3) Uani 1 1 d . . .
C14 C 0.38041(14) 0.11732(14) 0.88496(8) 0.0191(3) Uani 1 1 d . . .
C15 C 0.40591(13) 0.18245(13) 0.82886(8) 0.0158(3) Uani 1 1 d . . .
C20 C 0.60740(13) 0.15248(12) 0.69442(7) 0.0127(3) Uani 1 1 d . . .
C21 C 0.53922(13) 0.11018(12) 0.68354(7) 0.0145(3) Uani 1 1 d . . .
C22 C 0.57617(15) 0.03748(13) 0.64667(8) 0.0171(3) Uani 1 1 d . . .
C23 C 0.68620(15) 0.00425(13) 0.61784(8) 0.0183(3) Uani 1 1 d . . .
C24 C 0.75720(14) 0.04242(13) 0.62790(7) 0.0174(3) Uani 1 1 d . . .
C25 C 0.71863(14) 0.11450(12) 0.66623(7) 0.0149(3) Uani 1 1 d . . .
C30 C 0.46148(13) 0.33818(12) 0.70954(7) 0.0133(3) Uani 1 1 d . . .
C31 C 0.43327(13) 0.37187(12) 0.64890(7) 0.0141(3) Uani 1 1 d . . .
C32 C 0.35918(14) 0.47532(13) 0.62519(7) 0.0164(3) Uani 1 1 d . . .
C33 C 0.30880(14) 0.54923(12) 0.66175(8) 0.0173(3) Uani 1 1 d . . .
C34 C 0.33227(14) 0.51857(13) 0.72272(8) 0.0177(3) Uani 1 1 d . . .
C35 C 0.40658(14) 0.41572(13) 0.74500(7) 0.0153(3) Uani 1 1 d . . .
C40 C 0.64671(14) 0.57093(12) 0.82115(7) 0.0154(3) Uani 1 1 d . . .
C41 C 0.66650(14) 0.63068(13) 0.76089(8) 0.0170(3) Uani 1 1 d . . .
C42 C 0.67201(15) 0.72913(13) 0.75100(8) 0.0203(3) Uani 1 1 d . . .
C43 C 0.65865(16) 0.77100(13) 0.80093(9) 0.0228(4) Uani 1 1 d . . .
C44 C 0.63938(16) 0.71445(14) 0.86134(8) 0.0213(4) Uani 1 1 d . . .
C45 C 0.63390(15) 0.61704(13) 0.87013(8) 0.0178(3) Uani 1 1 d . . .
C50 C 0.54051(14) 0.44760(12) 0.87685(7) 0.0150(3) Uani 1 1 d . . .
C51 C 0.43616(15) 0.53270(13) 0.88152(8) 0.0194(3) Uani 1 1 d . . .
C52 C 0.33887(15) 0.51896(15) 0.91325(9) 0.0244(4) Uani 1 1 d . . .
C53 C 0.34214(16) 0.41788(16) 0.94152(8) 0.0244(4) Uani 1 1 d . . .
C54 C 0.44326(16) 0.33081(14) 0.93647(8) 0.0210(4) Uani 1 1 d . . .
C55 C 0.53810(14) 0.34645(13) 0.90391(7) 0.0171(3) Uani 1 1 d . . .
C60 C 0.75708(14) 0.38671(12) 0.87038(7) 0.0155(3) Uani 1 1 d . . .
C61 C 0.76136(14) 0.33897(13) 0.93442(8) 0.0171(3) Uani 1 1 d . . .
C62 C 0.86200(15) 0.28187(14) 0.95963(8) 0.0211(4) Uani 1 1 d . . .
C63 C 0.96246(16) 0.27321(16) 0.92219(9) 0.0267(4) Uani 1 1 d . . .
C64 C 0.96230(15) 0.32154(15) 0.85894(9) 0.0244(4) Uani 1 1 d . . .
C65 C 0.86105(15) 0.37715(13) 0.83468(8) 0.0180(3) Uani 1 1 d . . .
C70 C 0.90047(13) 0.42326(12) 0.62592(7) 0.0125(3) Uani 1 1 d . . .
C71 C 0.98135(13) 0.32506(12) 0.65239(7) 0.0141(3) Uani 1 1 d . . .
C72 C 1.07166(13) 0.31571(13) 0.67607(7) 0.0161(3) Uani 1 1 d . . .
C73 C 1.08584(14) 0.40655(14) 0.67380(8) 0.0183(3) Uani 1 1 d . . .
C74 C 1.00913(15) 0.50501(13) 0.64756(8) 0.0172(3) Uani 1 1 d . . .
C75 C 0.91741(14) 0.51305(12) 0.62448(7) 0.0145(3) Uani 1 1 d . . .
C80 C 0.83366(13) 0.35095(12) 0.55852(7) 0.0124(3) Uani 1 1 d . . .
C81 C 0.93959(13) 0.31004(12) 0.52417(7) 0.0139(3) Uani 1 1 d . . .
C82 C 0.96421(14) 0.24273(13) 0.48514(8) 0.0168(3) Uani 1 1 d . . .
C83 C 0.88171(15) 0.21531(13) 0.47814(8) 0.0177(3) Uani 1 1 d . . .
C84 C 0.77459(14) 0.25712(13) 0.50941(8) 0.0171(3) Uani 1 1 d . . .
C85 C 0.75211(13) 0.32429(12) 0.54818(7) 0.0140(3) Uani 1 1 d . . .
C90 C 0.71505(13) 0.53391(12) 0.57537(7) 0.0125(3) Uani 1 1 d . . .
C91 C 0.74803(13) 0.58621(12) 0.51545(7) 0.0138(3) Uani 1 1 d . . .
C92 C 0.67823(14) 0.68304(13) 0.48283(7) 0.0163(3) Uani 1 1 d . . .
C93 C 0.56960(14) 0.73450(13) 0.51049(8) 0.0176(3) Uani 1 1 d . . .
C94 C 0.53352(14) 0.68582(13) 0.56953(8) 0.0173(3) Uani 1 1 d . . .
C95 C 0.60429(14) 0.58660(13) 0.60098(7) 0.0145(3) Uani 1 1 d . . .
N1 N 0.10023(12) 0.92615(11) 0.75959(7) 0.0188(3) Uani 1 1 d . . .
C100 C 0.21030(14) 0.88213(13) 0.78653(8) 0.0195(3) Uani 1 1 d . . .
H10A H 0.267523 0.825711 0.764984 0.023 Uiso 1 1 calc R . .
H10B H 0.198202 0.847515 0.831600 0.023 Uiso 1 1 calc R . .
C101 C 0.25838(17) 0.96358(15) 0.78106(9) 0.0259(4) Uani 1 1 d . . .
H10C H 0.200420 1.023442 0.799699 0.031 Uiso 1 1 calc R . .
H10D H 0.279143 0.993281 0.736120 0.031 Uiso 1 1 calc R . .
C102 C 0.36286(16) 0.91039(16) 0.81523(9) 0.0275(4) Uani 1 1 d . . .
H10E H 0.416220 0.845479 0.799757 0.033 Uiso 1 1 calc R . .
H10F H 0.400898 0.960390 0.804483 0.033 Uiso 1 1 calc R . .
C103 C 0.33665(18) 0.87876(17) 0.88648(9) 0.0315(4) Uani 1 1 d . . .
H10G H 0.306587 0.823284 0.897828 0.047 Uiso 1 1 calc GR . .
H10H H 0.280527 0.941712 0.902054 0.047 Uiso 1 1 calc GR . .
H10I H 0.405947 0.850898 0.905438 0.047 Uiso 1 1 calc GR . .
C104 C 0.11217(15) 0.98492(13) 0.69083(8) 0.0212(4) Uani 1 1 d . . .
H10J H 0.038570 1.013546 0.675271 0.025 Uiso 1 1 calc R . .
H10K H 0.128771 1.046935 0.688634 0.025 Uiso 1 1 calc R . .
C105 C 0.20259(17) 0.91872(14) 0.64669(8) 0.0252(4) Uani 1 1 d . . .
H10L H 0.185802 0.857794 0.646890 0.030 Uiso 1 1 calc R . .
H10M H 0.277026 0.889344 0.661432 0.030 Uiso 1 1 calc R . .
C106 C 0.20681(17) 0.98833(15) 0.57949(9) 0.0250(4) Uani 1 1 d . . .
H10N H 0.255342 0.941129 0.550371 0.030 Uiso 1 1 calc R . .
H10O H 0.129734 1.024169 0.567298 0.030 Uiso 1 1 calc R . .
C107 C 0.25138(19) 1.07333(18) 0.57140(10) 0.0338(5) Uani 1 1 d . . .
H10P H 0.254277 1.112560 0.527243 0.051 Uiso 1 1 calc GR . .
H10Q H 0.327429 1.038820 0.583733 0.051 Uiso 1 1 calc GR . .
H10R H 0.201139 1.123363 0.598001 0.051 Uiso 1 1 calc GR . .
C108 C 0.07333(15) 0.83005(13) 0.76692(9) 0.0227(4) Uani 1 1 d . . .
H10S H 0.069810 0.792852 0.811984 0.027 Uiso 1 1 calc R . .
H10T H 0.136512 0.779596 0.743621 0.027 Uiso 1 1 calc R . .
C109 C -0.03608(17) 0.85508(17) 0.74417(11) 0.0315(4) Uani 1 1 d . . .
H10U H -0.101207 0.891744 0.773171 0.038 Uiso 1 1 calc R A .
H10V H -0.040509 0.904105 0.701894 0.038 Uiso 1 1 calc R . .
C111 C -0.0463(3) 0.6757(3) 0.8034(3) 0.131(2) Uani 1 1 d . . .
H11A H 0.026486 0.645322 0.819261 0.196 Uiso 1 1 calc GR A .
H11B H -0.061429 0.617875 0.798124 0.196 Uiso 1 1 calc GR . .
H11C H -0.106359 0.713121 0.833450 0.196 Uiso 1 1 calc GR . .
C112 C 0.00518(15) 1.00795(13) 0.79394(8) 0.0207(4) Uani 1 1 d . . .
H11D H 0.025910 1.069108 0.787674 0.025 Uiso 1 1 calc R . .
H11E H -0.063844 1.035542 0.773975 0.025 Uiso 1 1 calc R . .
C113 C -0.02317(17) 0.96751(14) 0.86419(9) 0.0262(4) Uani 1 1 d . . .
H11F H 0.045827 0.935415 0.884825 0.031 Uiso 1 1 calc R . .
H11G H -0.052089 0.911450 0.871431 0.031 Uiso 1 1 calc R . .
C114 C -0.11232(17) 1.06040(15) 0.89254(9) 0.0264(4) Uani 1 1 d . . .
H11H H -0.081541 1.114802 0.886279 0.032 Uiso 1 1 calc R . .
H11I H -0.179179 1.094483 0.869915 0.032 Uiso 1 1 calc R . .
C115 C -0.14909(18) 1.02554(16) 0.96227(9) 0.0318(4) Uani 1 1 d . . .
H11J H -0.179872 0.971802 0.968824 0.048 Uiso 1 1 calc GR . .
H11K H -0.207225 1.087794 0.977772 0.048 Uiso 1 1 calc GR . .
H11L H -0.083900 0.994528 0.985215 0.048 Uiso 1 1 calc GR . .
C110 C -0.0424(2) 0.7533(2) 0.74113(18) 0.0671(10) Uani 1 1 d . A -1
H11M H -0.110567 0.773307 0.722140 0.080 Uiso 1 1 calc R A -1
H11N H 0.024203 0.716573 0.712831 0.080 Uiso 1 1 calc R A -1

loop_
_atom_site_aniso_label
_atom_site_aniso_U_11
_atom_site_aniso_U_22
_atom_site_aniso_U_33
_atom_site_aniso_U_23
_atom_site_aniso_U_13
_atom_site_aniso_U_12
Al1 0.0126(2) 0.0089(2) 0.0098(2) -0.00197(16) -0.00185(17) -0.00323(17)
F1 0.0152(5) 0.0143(4) 0.0168(5) -0.0030(4) -0.0049(4) -0.0025(4)
F11 0.0127(4) 0.0152(5) 0.0203(5) -0.0014(4) -0.0018(4) -0.0032(4)
F12 0.0249(5) 0.0144(5) 0.0198(5) 0.0028(4) -0.0099(4) -0.0051(4)
F13 0.0335(6) 0.0251(5) 0.0139(5) 0.0020(4) -0.0015(4) -0.0182(5)
F14 0.0184(5) 0.0352(6) 0.0273(6) -0.0006(5) 0.0055(4) -0.0113(5)
F15 0.0128(5) 0.0216(5) 0.0228(5) 0.0016(4) -0.0034(4) -0.0026(4)
F21 0.0159(5) 0.0204(5) 0.0218(5) -0.0069(4) -0.0007(4) -0.0082(4)
F22 0.0314(6) 0.0225(5) 0.0274(5) -0.0083(4) -0.0083(4) -0.0140(5)
F23 0.0365(6) 0.0206(5) 0.0220(5) -0.0134(4) -0.0010(4) -0.0064(5)
F24 0.0193(5) 0.0224(5) 0.0252(5) -0.0113(4) 0.0054(4) -0.0020(4)
F25 0.0141(5) 0.0184(5) 0.0249(5) -0.0077(4) 0.0007(4) -0.0068(4)
F31 0.0207(5) 0.0155(4) 0.0132(4) -0.0049(4) -0.0032(4) -0.0065(4)
F32 0.0332(6) 0.0196(5) 0.0170(5) 0.0004(4) -0.0140(4) -0.0059(4)
F33 0.0261(5) 0.0121(5) 0.0286(6) -0.0010(4) -0.0124(4) 0.0014(4)
F34 0.0297(6) 0.0154(5) 0.0262(5) -0.0109(4) -0.0061(4) 0.0027(4)
F35 0.0247(5) 0.0170(5) 0.0127(4) -0.0052(4) -0.0042(4) -0.0017(4)
F41 0.0385(6) 0.0188(5) 0.0125(5) -0.0042(4) -0.0025(4) -0.0142(4)
F42 0.0492(7) 0.0199(5) 0.0204(5) 0.0018(4) -0.0035(5) -0.0197(5)
F43 0.0512(7) 0.0187(5) 0.0346(6) -0.0073(5) -0.0052(5) -0.0193(5)
F44 0.0484(7) 0.0251(6) 0.0242(6) -0.0133(4) -0.0053(5) -0.0166(5)
F45 0.0353(6) 0.0205(5) 0.0122(5) -0.0054(4) -0.0021(4) -0.0112(4)
F51 0.0239(5) 0.0116(5) 0.0402(6) -0.0060(4) -0.0043(5) -0.0026(4)
F52 0.0214(6) 0.0286(6) 0.0573(8) -0.0218(6) 0.0047(5) -0.0019(5)
F53 0.0334(7) 0.0450(7) 0.0371(7) -0.0144(6) 0.0115(5) -0.0223(6)
F54 0.0444(7) 0.0232(5) 0.0210(5) 0.0007(4) -0.0013(5) -0.0201(5)
F55 0.0255(5) 0.0111(4) 0.0217(5) -0.0029(4) -0.0056(4) -0.0026(4)
F61 0.0214(5) 0.0232(5) 0.0128(5) -0.0034(4) -0.0016(4) -0.0060(4)
F62 0.0289(6) 0.0278(6) 0.0153(5) 0.0004(4) -0.0084(4) -0.0032(5)
F63 0.0200(6) 0.0600(9) 0.0317(7) 0.0006(6) -0.0112(5) -0.0012(6)
F64 0.0181(5) 0.0574(8) 0.0269(6) -0.0059(6) 0.0007(5) -0.0110(5)
F65 0.0222(5) 0.0243(5) 0.0133(5) -0.0032(4) 0.0000(4) -0.0098(4)
F71 0.0177(5) 0.0109(4) 0.0190(5) -0.0036(4) -0.0037(4) -0.0046(4)
F72 0.0175(5) 0.0194(5) 0.0247(5) -0.0025(4) -0.0084(4) -0.0025(4)
F73 0.0220(5) 0.0344(6) 0.0294(6) -0.0027(5) -0.0105(4) -0.0166(5)
F74 0.0361(6) 0.0228(5) 0.0305(6) -0.0018(4) -0.0116(5) -0.0208(5)
F75 0.0234(5) 0.0118(4) 0.0199(5) -0.0017(4) -0.0061(4) -0.0076(4)
F81 0.0162(5) 0.0243(5) 0.0201(5) -0.0096(4) 0.0021(4) -0.0110(4)
F82 0.0189(5) 0.0248(5) 0.0218(5) -0.0133(4) 0.0023(4) -0.0031(4)
F83 0.0346(6) 0.0226(5) 0.0268(6) -0.0155(4) -0.0060(5) -0.0089(5)
F84 0.0284(6) 0.0311(6) 0.0268(5) -0.0104(4) -0.0059(4) -0.0185(5)
F85 0.0154(5) 0.0268(5) 0.0198(5) -0.0087(4) 0.0002(4) -0.0106(4)
F91 0.0166(5) 0.0170(5) 0.0157(5) -0.0025(4) 0.0029(4) -0.0076(4)
F92 0.0303(6) 0.0201(5) 0.0139(5) 0.0037(4) -0.0030(4) -0.0122(4)
F93 0.0270(6) 0.0159(5) 0.0257(5) 0.0027(4) -0.0117(4) -0.0015(4)
F94 0.0164(5) 0.0232(5) 0.0239(5) -0.0065(4) -0.0018(4) 0.0013(4)
F95 0.0161(5) 0.0216(5) 0.0137(5) -0.0019(4) 0.0011(4) -0.0056(4)
O1 0.0159(5) 0.0129(5) 0.0149(5) -0.0024(4) -0.0027(4) -0.0068(4)
O2 0.0204(6) 0.0127(5) 0.0105(5) -0.0047(4) -0.0027(4) -0.0036(4)
O3 0.0146(5) 0.0143(5) 0.0107(5) -0.0007(4) -0.0010(4) -0.0072(4)
C1 0.0141(7) 0.0105(7) 0.0120(7) -0.0026(6) -0.0013(6) -0.0044(6)
C2 0.0206(8) 0.0099(7) 0.0111(7) -0.0036(6) -0.0024(6) -0.0043(6)
C3 0.0136(7) 0.0118(7) 0.0097(7) -0.0019(5) -0.0005(6) -0.0061(6)
C10 0.0164(8) 0.0109(7) 0.0117(7) -0.0031(6) -0.0013(6) -0.0051(6)
C11 0.0135(7) 0.0130(7) 0.0147(7) -0.0047(6) -0.0007(6) -0.0052(6)
C12 0.0195(8) 0.0105(7) 0.0150(7) -0.0015(6) -0.0066(6) -0.0044(6)
C13 0.0259(9) 0.0178(8) 0.0103(7) -0.0015(6) -0.0011(6) -0.0131(7)
C14 0.0168(8) 0.0224(8) 0.0179(8) -0.0053(7) 0.0026(6) -0.0099(7)
C15 0.0145(8) 0.0141(7) 0.0162(8) -0.0019(6) -0.0031(6) -0.0039(6)
C20 0.0153(7) 0.0099(7) 0.0104(7) 0.0002(5) -0.0018(6) -0.0044(6)
C21 0.0148(8) 0.0125(7) 0.0136(7) -0.0013(6) -0.0020(6) -0.0042(6)
C22 0.0237(8) 0.0131(7) 0.0165(8) -0.0020(6) -0.0068(6) -0.0080(6)
C23 0.0268(9) 0.0113(7) 0.0131(7) -0.0046(6) -0.0024(6) -0.0033(7)
C24 0.0175(8) 0.0138(7) 0.0134(7) -0.0016(6) 0.0008(6) -0.0023(6)
C25 0.0164(8) 0.0112(7) 0.0151(7) -0.0006(6) -0.0032(6) -0.0049(6)
C30 0.0137(7) 0.0117(7) 0.0132(7) -0.0012(6) -0.0028(6) -0.0046(6)
C31 0.0153(8) 0.0140(7) 0.0143(7) -0.0046(6) -0.0010(6) -0.0066(6)
C32 0.0190(8) 0.0167(8) 0.0138(7) 0.0002(6) -0.0066(6) -0.0076(6)
C33 0.0160(8) 0.0105(7) 0.0215(8) 0.0006(6) -0.0067(6) -0.0026(6)
C34 0.0183(8) 0.0129(7) 0.0193(8) -0.0074(6) -0.0015(6) -0.0021(6)
C35 0.0176(8) 0.0158(7) 0.0110(7) -0.0014(6) -0.0033(6) -0.0057(6)
C40 0.0188(8) 0.0113(7) 0.0153(8) -0.0042(6) -0.0031(6) -0.0042(6)
C41 0.0225(8) 0.0151(8) 0.0148(8) -0.0048(6) -0.0030(6) -0.0075(7)
C42 0.0268(9) 0.0154(8) 0.0168(8) 0.0003(6) -0.0036(7) -0.0089(7)
C43 0.0311(10) 0.0125(8) 0.0274(9) -0.0053(7) -0.0060(8) -0.0095(7)
C44 0.0275(9) 0.0191(8) 0.0206(8) -0.0104(7) -0.0045(7) -0.0076(7)
C45 0.0235(9) 0.0155(8) 0.0136(7) -0.0037(6) -0.0024(6) -0.0068(7)
C50 0.0201(8) 0.0136(7) 0.0115(7) -0.0046(6) -0.0036(6) -0.0049(6)
C51 0.0239(9) 0.0135(8) 0.0198(8) -0.0059(6) -0.0031(7) -0.0050(7)
C52 0.0215(9) 0.0218(9) 0.0269(9) -0.0139(7) 0.0010(7) -0.0028(7)
C53 0.0258(9) 0.0327(10) 0.0187(8) -0.0106(7) 0.0054(7) -0.0164(8)
C54 0.0328(10) 0.0196(8) 0.0130(8) -0.0030(6) -0.0024(7) -0.0134(7)
C55 0.0225(8) 0.0148(8) 0.0115(7) -0.0042(6) -0.0042(6) -0.0035(6)
C60 0.0199(8) 0.0121(7) 0.0147(7) -0.0039(6) -0.0040(6) -0.0051(6)
C61 0.0191(8) 0.0149(7) 0.0150(8) -0.0054(6) -0.0008(6) -0.0043(6)
C62 0.0259(9) 0.0185(8) 0.0142(8) -0.0022(6) -0.0064(7) -0.0039(7)
C63 0.0196(9) 0.0289(10) 0.0246(9) -0.0050(8) -0.0084(7) -0.0014(7)
C64 0.0175(8) 0.0308(10) 0.0212(9) -0.0074(7) 0.0002(7) -0.0069(7)
C65 0.0225(9) 0.0186(8) 0.0123(7) -0.0043(6) -0.0016(6) -0.0075(7)
C70 0.0137(7) 0.0145(7) 0.0099(7) -0.0038(6) 0.0004(6) -0.0066(6)
C71 0.0151(8) 0.0147(7) 0.0125(7) -0.0048(6) 0.0009(6) -0.0064(6)
C72 0.0133(7) 0.0171(8) 0.0145(7) -0.0025(6) -0.0021(6) -0.0036(6)
C73 0.0160(8) 0.0269(9) 0.0160(8) -0.0039(7) -0.0028(6) -0.0123(7)
C74 0.0234(8) 0.0194(8) 0.0147(8) -0.0035(6) -0.0012(6) -0.0147(7)
C75 0.0173(8) 0.0129(7) 0.0126(7) -0.0024(6) -0.0007(6) -0.0064(6)
C80 0.0168(8) 0.0107(7) 0.0099(7) -0.0001(5) -0.0028(6) -0.0066(6)
C81 0.0159(8) 0.0140(7) 0.0128(7) -0.0017(6) -0.0026(6) -0.0072(6)
C82 0.0179(8) 0.0141(7) 0.0140(7) -0.0037(6) -0.0009(6) -0.0030(6)
C83 0.0260(9) 0.0139(7) 0.0145(8) -0.0055(6) -0.0056(6) -0.0060(7)
C84 0.0234(9) 0.0177(8) 0.0158(8) -0.0021(6) -0.0067(6) -0.0120(7)
C85 0.0144(7) 0.0149(7) 0.0119(7) -0.0013(6) -0.0010(6) -0.0065(6)
C90 0.0148(7) 0.0119(7) 0.0120(7) -0.0023(6) -0.0032(6) -0.0059(6)
C91 0.0147(7) 0.0150(7) 0.0138(7) -0.0052(6) -0.0002(6) -0.0073(6)
C92 0.0234(8) 0.0154(7) 0.0119(7) -0.0009(6) -0.0038(6) -0.0100(7)
C93 0.0213(8) 0.0117(7) 0.0187(8) -0.0005(6) -0.0088(7) -0.0045(6)
C94 0.0138(8) 0.0168(8) 0.0199(8) -0.0062(6) -0.0036(6) -0.0028(6)
C95 0.0173(8) 0.0169(8) 0.0111(7) -0.0032(6) -0.0023(6) -0.0081(6)
N1 0.0197(7) 0.0116(6) 0.0221(7) -0.0056(5) -0.0072(6) -0.0004(5)
C100 0.0197(8) 0.0145(8) 0.0215(8) -0.0032(6) -0.0079(7) -0.0023(6)
C101 0.0304(10) 0.0212(9) 0.0274(10) -0.0017(7) -0.0076(8) -0.0121(8)
C102 0.0264(10) 0.0323(10) 0.0290(10) -0.0078(8) -0.0057(8) -0.0147(8)
C103 0.0356(11) 0.0377(11) 0.0284(10) -0.0082(8) -0.0085(8) -0.0181(9)
C104 0.0258(9) 0.0144(8) 0.0192(8) -0.0042(6) -0.0075(7) -0.0018(7)
C105 0.0319(10) 0.0174(8) 0.0220(9) -0.0081(7) -0.0072(8) -0.0017(7)
C106 0.0318(10) 0.0223(9) 0.0216(9) -0.0096(7) -0.0060(7) -0.0072(8)
C107 0.0423(12) 0.0412(12) 0.0278(10) -0.0139(9) -0.0012(9) -0.0232(10)
C108 0.0215(9) 0.0137(8) 0.0325(10) -0.0093(7) -0.0058(7) -0.0028(7)
C109 0.0251(10) 0.0326(11) 0.0403(12) -0.0155(9) -0.0087(8) -0.0075(8)
C111 0.078(3) 0.0485(19) 0.278(7) 0.025(3) -0.091(4) -0.0420(19)
C112 0.0221(9) 0.0127(8) 0.0221(9) -0.0069(6) -0.0051(7) 0.0007(7)
C113 0.0301(10) 0.0171(8) 0.0239(9) -0.0041(7) -0.0040(8) -0.0030(7)
C114 0.0335(10) 0.0191(9) 0.0209(9) -0.0055(7) -0.0027(8) -0.0054(8)
C115 0.0373(11) 0.0289(10) 0.0224(9) -0.0059(8) -0.0024(8) -0.0083(9)
C110 0.0329(13) 0.0604(18) 0.132(3) -0.065(2) -0.0055(16) -0.0143(12)

loop_
_atom_type_symbol
_atom_type_description
_atom_type_scat_dispersion_real
_atom_type_scat_dispersion_imag
_atom_type_scat_source
C C 0.0033 0.0016 'International Tables Vol C Tables 4.2.6.8 and 6.1.1.4'
H H 0.0000 0.0000 'International Tables Vol C Tables 4.2.6.8 and 6.1.1.4'
Al Al 0.0645 0.0514 'International Tables Vol C Tables 4.2.6.8 and 6.1.1.4'
F F 0.0171 0.0103 'International Tables Vol C Tables 4.2.6.8 and 6.1.1.4'
N N 0.0061 0.0033 'International Tables Vol C Tables 4.2.6.8 and 6.1.1.4'
O O 0.0106 0.0060 'International Tables Vol C Tables 4.2.6.8 and 6.1.1.4'

loop_
_geom_angle_atom_site_label_1
_geom_angle_atom_site_label_2
_geom_angle_atom_site_label_3
_geom_angle
F1 Al1 O1 108.36(5)
F1 Al1 O2 106.81(5)
F1 Al1 O3 111.65(5)
O1 Al1 O2 111.54(6)
O3 Al1 O1 106.81(6)
O3 Al1 O2 111.68(6)
C1 O1 Al1 157.87(10)
C2 O2 Al1 146.99(10)
C3 O3 Al1 153.37(10)
O1 C1 C10 106.67(12)
O1 C1 C20 113.63(13)
O1 C1 C30 107.72(12)
C10 C1 C30 114.17(12)
C20 C1 C10 103.58(12)
C20 C1 C30 111.10(12)
O2 C2 C40 111.14(12)
O2 C2 C50 105.86(13)
O2 C2 C60 112.77(13)
C40 C2 C60 102.00(12)
C50 C2 C40 112.32(13)
C50 C2 C60 112.93(13)
O3 C3 C70 108.06(12)
O3 C3 C80 107.66(12)
O3 C3 C90 110.37(12)
C70 C3 C80 111.83(12)
C70 C3 C90 113.57(12)
C90 C3 C80 105.20(12)
C11 C10 C1 116.82(14)
C15 C10 C1 128.00(14)
C15 C10 C11 115.13(14)
F11 C11 C10 120.52(14)
F11 C11 C12 116.15(14)
C12 C11 C10 123.27(15)
F12 C12 C11 120.17(15)
F12 C12 C13 120.31(14)
C11 C12 C13 119.51(14)
F13 C13 C12 120.80(15)
F13 C13 C14 120.03(15)
C14 C13 C12 119.16(15)
F14 C14 C13 119.72(15)
F14 C14 C15 119.92(15)
C13 C14 C15 120.36(15)
F15 C15 C10 121.43(14)
F15 C15 C14 116.03(14)
C14 C15 C10 122.54(15)
C21 C20 C1 119.15(14)
C25 C20 C1 125.47(14)
C25 C20 C21 115.31(14)
F21 C21 C20 119.25(14)
F21 C21 C22 116.85(14)
C22 C21 C20 123.85(15)
F22 C22 C21 120.44(15)
F22 C22 C23 120.40(15)
C21 C22 C23 119.15(15)
F23 C23 C22 120.25(16)
F23 C23 C24 120.59(15)
C24 C23 C22 119.16(15)
F24 C24 C23 119.92(15)
F24 C24 C25 119.33(15)
C23 C24 C25 120.75(15)
F25 C25 C20 122.86(14)
F25 C25 C24 115.40(14)
C20 C25 C24 121.73(15)
C31 C30 C1 127.81(14)
C31 C30 C35 114.47(14)
C35 C30 C1 117.16(13)
F31 C31 C30 122.74(14)
F31 C31 C32 114.72(14)
C32 C31 C30 122.53(14)
F32 C32 C31 119.52(14)
F32 C32 C33 119.81(14)
C33 C32 C31 120.66(15)
F33 C33 C32 120.96(15)
F33 C33 C34 120.24(15)
C32 C33 C34 118.79(14)
F34 C34 C33 120.26(14)
F34 C34 C35 120.31(15)
C35 C34 C33 119.43(15)
F35 C35 C30 119.34(14)
F35 C35 C34 116.56(14)
C34 C35 C30 124.08(15)
C41 C40 C2 124.58(14)
C45 C40 C2 120.08(14)
C45 C40 C41 115.08(15)
F41 C41 C40 122.93(14)
F41 C41 C42 115.13(14)
C42 C41 C40 121.95(15)
F42 C42 C41 119.48(15)
F42 C42 C43 119.90(15)
C43 C42 C41 120.62(16)
F43 C43 C42 120.35(16)
F43 C43 C44 120.25(16)
C42 C43 C44 119.39(15)
F44 C44 C43 120.40(15)
F44 C44 C45 120.52(16)
C45 C44 C43 119.08(15)
F45 C45 C40 119.24(14)
F45 C45 C44 116.88(14)
C44 C45 C40 123.88(15)
C51 C50 C2 125.37(14)
C51 C50 C55 114.56(15)
C55 C50 C2 119.22(14)
F51 C51 C50 121.61(15)
F51 C51 C52 115.51(15)
C52 C51 C50 122.86(16)
F52 C52 C51 119.89(17)
F52 C52 C53 119.91(17)
C53 C52 C51 120.18(16)
F53 C53 C52 120.66(17)
F53 C53 C54 120.35(17)
C52 C53 C54 118.96(17)
F54 C54 C53 119.67(16)
F54 C54 C55 120.53(16)
C55 C54 C53 119.73(16)
F55 C55 C50 119.43(15)
F55 C55 C54 117.00(15)
C54 C55 C50 123.57(15)
C61 C60 C2 127.84(15)
C65 C60 C2 117.15(14)
C65 C60 C61 114.83(15)
F61 C61 C60 122.45(15)
F61 C61 C62 115.11(14)
C62 C61 C60 122.43(16)
F62 C62 C61 119.84(16)
F62 C62 C63 119.74(16)
C63 C62 C61 120.41(16)
F63 C63 C62 120.00(17)
F63 C63 C64 120.74(17)
C62 C63 C64 119.25(16)
F64 C64 C63 120.27(16)
F64 C64 C65 120.37(16)
C63 C64 C65 119.36(16)
F65 C65 C60 120.12(15)
F65 C65 C64 116.17(15)
C64 C65 C60 123.65(16)
C71 C70 C3 117.43(13)
C75 C70 C3 127.03(14)
C75 C70 C71 115.29(14)
F71 C71 C70 119.85(14)
F71 C71 C72 116.69(14)
C72 C71 C70 123.42(15)
F72 C72 C71 120.33(15)
F72 C72 C73 119.97(14)
C71 C72 C73 119.70(15)
F73 C73 C72 120.50(15)
F73 C73 C74 120.44(15)
C74 C73 C72 119.05(15)
F74 C74 C73 119.67(15)
F74 C74 C75 119.86(15)
C73 C74 C75 120.47(15)
F75 C75 C70 122.30(14)
F75 C75 C74 115.63(14)
C70 C75 C74 122.07(15)
C81 C80 C3 127.54(14)
C85 C80 C3 117.22(13)
C85 C80 C81 115.23(14)
F81 C81 C80 121.72(14)
F81 C81 C82 115.69(14)
C82 C81 C80 122.59(15)
F82 C82 C81 120.02(15)
F82 C82 C83 119.92(14)
C83 C82 C81 120.06(15)
F83 C83 C82 119.85(15)
F83 C83 C84 120.84(15)
C84 C83 C82 119.30(15)
F84 C84 C83 120.04(14)
F84 C84 C85 120.43(15)
C83 C84 C85 119.51(15)
F85 C85 C80 120.33(14)
F85 C85 C84 116.44(14)
C84 C85 C80 123.20(15)
C91 C90 C3 120.24(14)
C95 C90 C3 124.42(14)
C95 C90 C91 115.23(14)
F91 C91 C90 119.06(14)
F91 C91 C92 117.23(14)
C92 C91 C90 123.71(15)
F92 C92 C91 120.42(15)
F92 C92 C93 120.12(14)
C91 C92 C93 119.45(15)
F93 C93 C92 120.52(15)
F93 C93 C94 120.69(15)
C94 C93 C92 118.79(15)
F94 C94 C93 119.83(14)
F94 C94 C95 119.30(15)
C93 C94 C95 120.87(15)
F95 C95 C90 123.52(14)
F95 C95 C94 114.57(14)
C94 C95 C90 121.91(15)
C100 N1 C104 110.74(14)
C100 N1 C108 106.13(12)
C100 N1 C112 111.42(13)
C104 N1 C112 106.17(12)
C108 N1 C104 111.45(13)
C108 N1 C112 111.02(14)
N1 C100 H10A 108.3
N1 C100 H10B 108.3
N1 C100 C101 115.86(14)
H10A C100 H10B 107.4
C101 C100 H10A 108.3
C101 C100 H10B 108.3
C100 C101 H10C 109.6
C100 C101 H10D 109.6
C100 C101 C102 110.20(15)
H10C C101 H10D 108.1
C102 C101 H10C 109.6
C102 C101 H10D 109.6
C101 C102 H10E 108.8
C101 C102 H10F 108.8
H10E C102 H10F 107.7
C103 C102 C101 113.80(17)
C103 C102 H10E 108.8
C103 C102 H10F 108.8
C102 C103 H10G 109.5
C102 C103 H10H 109.5
C102 C103 H10I 109.5
H10G C103 H10H 109.5
H10G C103 H10I 109.5
H10H C103 H10I 109.5
N1 C104 H10J 108.3
N1 C104 H10K 108.3
H10J C104 H10K 107.4
C105 C104 N1 115.87(14)
C105 C104 H10J 108.3
C105 C104 H10K 108.3
C104 C105 H10L 109.6
C104 C105 H10M 109.6
C104 C105 C106 110.27(14)
H10L C105 H10M 108.1
C106 C105 H10L 109.6
C106 C105 H10M 109.6
C105 C106 H10N 108.7
C105 C106 H10O 108.7
H10N C106 H10O 107.6
C107 C106 C105 114.12(16)
C107 C106 H10N 108.7
C107 C106 H10O 108.7
C106 C107 H10P 109.5
C106 C107 H10Q 109.5
C106 C107 H10R 109.5
H10P C107 H10Q 109.5
H10P C107 H10R 109.5
H10Q C107 H10R 109.5
N1 C108 H10S 108.4
N1 C108 H10T 108.4
N1 C108 C109 115.69(15)
H10S C108 H10T 107.4
C109 C108 H10S 108.4
C109 C108 H10T 108.4
C108 C109 H10U 109.4
C108 C109 H10V 109.4
H10U C109 H10V 108.0
C110 C109 C108 110.97(18)
C110 C109 H10U 109.4
C110 C109 H10V 109.4
H11A C111 H11B 109.5
H11A C111 H11C 109.5
H11B C111 H11C 109.5
C110 C111 H11A 109.5
C110 C111 H11B 109.5
C110 C111 H11C 109.5
N1 C112 H11D 108.3
N1 C112 H11E 108.3
H11D C112 H11E 107.4
C113 C112 N1 116.04(14)
C113 C112 H11D 108.3
C113 C112 H11E 108.3
C112 C113 H11F 109.7
C112 C113 H11G 109.7
C112 C113 C114 109.70(14)
H11F C113 H11G 108.2
C114 C113 H11F 109.7
C114 C113 H11G 109.7
C113 C114 H11H 109.0
C113 C114 H11I 109.0
H11H C114 H11I 107.8
C115 C114 C113 112.91(15)
C115 C114 H11H 109.0
C115 C114 H11I 109.0
C114 C115 H11J 109.5
C114 C115 H11K 109.5
C114 C115 H11L 109.5
H11J C115 H11K 109.5
H11J C115 H11L 109.5
H11K C115 H11L 109.5
C109 C110 H11M 108.6
C109 C110 H11N 108.6
C111 C110 C109 114.9(3)
C111 C110 H11M 108.6
C111 C110 H11N 108.6
H11M C110 H11N 107.5

loop_
_geom_bond_atom_site_label_1
_geom_bond_atom_site_label_2
_geom_bond_distance
Al1 F1 1.6779(10)
Al1 O1 1.7238(12)
Al1 O2 1.7438(11)
Al1 O3 1.7226(11)
F11 C11 1.3449(18)
F12 C12 1.3381(18)
F13 C13 1.3376(18)
F14 C14 1.3370(19)
F15 C15 1.3470(18)
F21 C21 1.3481(18)
F22 C22 1.3404(19)
F23 C23 1.3365(18)
F24 C24 1.3461(19)
F25 C25 1.3431(19)
F31 C31 1.3439(18)
F32 C32 1.3439(18)
F33 C33 1.3409(18)
F34 C34 1.3445(18)
F35 C35 1.3400(18)
F41 C41 1.3342(18)
F42 C42 1.3392(19)
F43 C43 1.3464(19)
F44 C44 1.3398(19)
F45 C45 1.3491(19)
F51 C51 1.3511(19)
F52 C52 1.342(2)
F53 C53 1.340(2)
F54 C54 1.342(2)
F55 C55 1.3465(19)
F61 C61 1.3458(19)
F62 C62 1.3445(19)
F63 C63 1.337(2)
F64 C64 1.338(2)
F65 C65 1.3468(19)
F71 C71 1.3455(18)
F72 C72 1.3456(18)
F73 C73 1.3377(19)
F74 C74 1.3423(18)
F75 C75 1.3430(18)
F81 C81 1.3439(18)
F82 C82 1.3407(19)
F83 C83 1.3391(18)
F84 C84 1.3395(19)
F85 C85 1.3411(18)
F91 C91 1.3470(18)
F92 C92 1.3394(18)
F93 C93 1.3354(18)
F94 C94 1.3426(19)
F95 C95 1.3405(18)
O1 C1 1.3664(19)
O2 C2 1.3715(18)
O3 C3 1.3698(18)
C1 C10 1.560(2)
C1 C20 1.555(2)
C1 C30 1.560(2)
C2 C40 1.556(2)
C2 C50 1.547(2)
C2 C60 1.569(2)
C3 C70 1.549(2)
C3 C80 1.566(2)
C3 C90 1.552(2)
C10 C11 1.399(2)
C10 C15 1.386(2)
C11 C12 1.378(2)
C12 C13 1.378(2)
C13 C14 1.374(2)
C14 C15 1.384(2)
C20 C21 1.395(2)
C20 C25 1.387(2)
C21 C22 1.376(2)
C22 C23 1.376(2)
C23 C24 1.375(2)
C24 C25 1.391(2)
C30 C31 1.390(2)
C30 C35 1.394(2)
C31 C32 1.388(2)
C32 C33 1.372(2)
C33 C34 1.379(2)
C34 C35 1.376(2)
C40 C41 1.394(2)
C40 C45 1.394(2)
C41 C42 1.388(2)
C42 C43 1.372(2)
C43 C44 1.378(3)
C44 C45 1.378(2)
C50 C51 1.389(2)
C50 C55 1.396(2)
C51 C52 1.380(3)
C52 C53 1.372(3)
C53 C54 1.379(3)
C54 C55 1.368(3)
C60 C61 1.396(2)
C60 C65 1.388(2)
C61 C62 1.382(2)
C62 C63 1.368(3)
C63 C64 1.378(3)
C64 C65 1.378(2)
C70 C71 1.396(2)
C70 C75 1.389(2)
C71 C72 1.374(2)
C72 C73 1.378(2)
C73 C74 1.373(2)
C74 C75 1.392(2)
C80 C81 1.391(2)
C80 C85 1.390(2)
C81 C82 1.383(2)
C82 C83 1.377(2)
C83 C84 1.375(2)
C84 C85 1.383(2)
C90 C91 1.394(2)
C90 C95 1.391(2)
C91 C92 1.375(2)
C92 C93 1.383(2)
C93 C94 1.374(2)
C94 C95 1.388(2)
N1 C100 1.519(2)
N1 C104 1.523(2)
N1 C108 1.521(2)
N1 C112 1.526(2)
C100 H10A 0.9900
C100 H10B 0.9900
C100 C101 1.522(2)
C101 H10C 0.9900
C101 H10D 0.9900
C101 C102 1.531(3)
C102 H10E 0.9900
C102 H10F 0.9900
C102 C103 1.522(3)
C103 H10G 0.9800
C103 H10H 0.9800
C103 H10I 0.9800
C104 H10J 0.9900
C104 H10K 0.9900
C104 C105 1.520(2)
C105 H10L 0.9900
C105 H10M 0.9900
C105 C106 1.536(3)
C106 H10N 0.9900
C106 H10O 0.9900
C106 C107 1.521(3)
C107 H10P 0.9800
C107 H10Q 0.9800
C107 H10R 0.9800
C108 H10S 0.9900
C108 H10T 0.9900
C108 C109 1.522(3)
C109 H10U 0.9900
C109 H10V 0.9900
C109 C110 1.519(3)
C111 H11A 0.9800
C111 H11B 0.9800
C111 H11C 0.9800
C111 C110 1.501(6)
C112 H11D 0.9900
C112 H11E 0.9900
C112 C113 1.520(2)
C113 H11F 0.9900
C113 H11G 0.9900
C113 C114 1.527(2)
C114 H11H 0.9900
C114 H11I 0.9900
C114 C115 1.518(3)
C115 H11J 0.9800
C115 H11K 0.9800
C115 H11L 0.9800
C110 H11M 0.9900
C110 H11N 0.9900

loop_
_smtbx_masks_void_nr
_smtbx_masks_void_average_x
_smtbx_masks_void_average_y
_smtbx_masks_void_average_z
_smtbx_masks_void_volume
_smtbx_masks_void_count_electrons
1 0.000 0.500 0.000 185.4 26.3
2 0.459 0.776 0.700 17.6 1.1
3 0.541 0.224 0.300 17.6 1.1
